data_7712829
loop_
_publ_author_name
'Tatarin, Sergei V.'
'Smirnov, Daniil E.'
'Taydakov, Ilya V.'
'Metlin, Mikhail T.'
'Emets, Victor'
'Bezzubov, Stanislav'

_publ_section_title
;
 Tailoring the \p-system of benzimidazole ligands towards stable
 light-harvesting cyclometalated iridium(III) complexes
;
_journal_name_full 'Dalton Transactions'
_journal_paper_doi 10.1039/D3DT00200D
_journal_year 2023
_chemical_formula_moiety 'C96 H68 Cl2 Ir2 N8, 7(C H Cl3)'
_chemical_formula_sum 'C103 H75 Cl23 Ir2 N8'
_chemical_formula_weight 2624.46
_space_group_crystal_system monoclinic
_space_group_IT_number 13
_space_group_name_Hall '-P 2yac'
_space_group_name_H-M_alt 'P 1 2/n 1'
_atom_sites_solution_hydrogens geom
_atom_sites_solution_primary dual
_audit_creation_date 2022-01-19
_audit_creation_method
;
Olex2 1.3
(compiled Nov 21 2019 18:26:39 for OlexSys, GUI svn.r6003)
;
_audit_update_record
;
2022-01-19 deposited with the CCDC.	2023-04-19 downloaded from the CCDC.
;
_cell_angle_alpha 90
_cell_angle_beta 94.5540(10)
_cell_angle_gamma 90
_cell_formula_units_Z 2
_cell_length_a 17.1401(6)
_cell_length_b 11.0817(4)
_cell_length_c 26.8175(10)
_cell_measurement_reflns_used 9756
_cell_measurement_temperature 100
_cell_measurement_theta_max 28.27
_cell_measurement_theta_min 2.19
_cell_volume 5077.7(3)
_computing_cell_refinement 'APEX3 v.2017.3_0 (Bruker AXS, 2017)'
_computing_data_collection 'APEX3 v.2017.3_0 (Bruker AXS, 2017)'
_computing_data_reduction 'SAINT v8.38A (Bruker AXS, 2016)'
_computing_molecular_graphics 'Olex2 1.3 (Dolomanov et al., 2009)'
_computing_publication_material 'Olex2 1.3 (Dolomanov et al., 2009)'
_computing_structure_refinement 'SHELXL 2018/3 (Sheldrick, 2015)'
_computing_structure_solution 'SHELXT 2018/2 (Sheldrick, 2018)'
_diffrn_ambient_temperature 100
_diffrn_detector 'Bruker PHOTON II'
_diffrn_detector_area_resol_mean 10.4
_diffrn_detector_type 'CMOS sensor'
_diffrn_measured_fraction_theta_full 0.999
_diffrn_measured_fraction_theta_max 0.997
_diffrn_measurement_device '3-circle diffractometer'
_diffrn_measurement_device_type 'Bruker D8 Venture'
_diffrn_measurement_method '\w and \f scans'
_diffrn_radiation_monochromator 'focusing mirrors'
_diffrn_radiation_probe x-ray
_diffrn_radiation_type MoK\a
_diffrn_radiation_wavelength 0.71073
_diffrn_reflns_av_R_equivalents 0.0530
_diffrn_reflns_av_unetI/netI 0.0342
_diffrn_reflns_Laue_measured_fraction_full 0.999
_diffrn_reflns_Laue_measured_fraction_max 0.997
_diffrn_reflns_limit_h_max 22
_diffrn_reflns_limit_h_min -22
_diffrn_reflns_limit_k_max 14
_diffrn_reflns_limit_k_min -14
_diffrn_reflns_limit_l_max 35
_diffrn_reflns_limit_l_min -35
_diffrn_reflns_number 91811
_diffrn_reflns_point_group_measured_fraction_full 0.999
_diffrn_reflns_point_group_measured_fraction_max 0.997
_diffrn_reflns_theta_full 25.242
_diffrn_reflns_theta_max 28.297
_diffrn_reflns_theta_min 2.288
_diffrn_source 'microfocus sealed X-ray tube'
_diffrn_source_current 30.0
_diffrn_source_power 1.5
_diffrn_source_type 'Incoatec I\mS microsource'
_diffrn_source_voltage 50.0
_diffrn_standards_number 0
_exptl_absorpt_coefficient_mu 3.276
_exptl_absorpt_correction_T_max 0.7457
_exptl_absorpt_correction_T_min 0.6301
_exptl_absorpt_correction_type multi-scan
_exptl_absorpt_process_details
;
SADABS-2016/2 (Bruker,2016/2) was used for absorption correction.
wR2(int) was 0.0819 before and 0.0570 after correction.
The Ratio of minimum to maximum transmission is 0.8450.
The \l/2 correction factor is Not present.
;
_exptl_crystal_colour orange
_exptl_crystal_colour_primary orange
_exptl_crystal_density_diffrn 1.717
_exptl_crystal_description block
_exptl_crystal_F_000 2588
_exptl_crystal_preparation Luminescent
_exptl_crystal_recrystallization_method 'Re-crystallisation from solvent: CHCl3'
_exptl_crystal_size_max 0.22
_exptl_crystal_size_mid 0.16
_exptl_crystal_size_min 0.07
_refine_diff_density_max 1.362
_refine_diff_density_min -1.548
_refine_diff_density_rms 0.110
_refine_ls_extinction_method none
_refine_ls_goodness_of_fit_ref 1.025
_refine_ls_hydrogen_treatment constr
_refine_ls_matrix_type full
_refine_ls_number_parameters 632
_refine_ls_number_reflns 12590
_refine_ls_number_restraints 0
_refine_ls_restrained_S_all 1.025
_refine_ls_R_factor_all 0.0408
_refine_ls_R_factor_gt 0.0309
_refine_ls_shift/su_max 0.002
_refine_ls_shift/su_mean 0.000
_refine_ls_structure_factor_coef Fsqd
_refine_ls_weighting_details 'w=1/[\s^2^(Fo^2^)+(0.0177P)^2^+11.0021P] where P=(Fo^2^+2Fc^2^)/3'
_refine_ls_weighting_scheme calc
_refine_ls_wR_factor_gt 0.0565
_refine_ls_wR_factor_ref 0.0593
_reflns_Friedel_coverage 0.000
_reflns_number_gt 10803
_reflns_number_total 12590
_reflns_threshold_expression 'I > 2\s(I)'
_cod_data_source_file d3dt00200d2.cif
_cod_data_source_block ds213
_cod_depositor_comments
;
The following automatic conversions were performed:

data item '_diffrn_radiation_probe' value 'X-ray' was changed to
'x-ray' in accordance with the
/home/data/users/saulius/crontab/automatic-downloads/rss-feeds/RSC/lib/dictionaries/cif_core.dic
dictionary named 'cif_core.dic' version 2.4.2 last updated on
2011-04-26.

Automatic conversion script
Id: cif_fix_values 8170 2020-07-09 18:12:32Z antanas 
;
_cod_database_code 7712829
_shelx_shelxl_version_number 2018/3
_shelx_space_group_comment
;
The symmetry employed for this shelxl refinement is uniquely defined
by the following loop, which should always be used as a source of
symmetry information in preference to the above space-group names.
They are only intended as comments.
;
_shelx_estimated_absorpt_t_max 0.803
_shelx_estimated_absorpt_t_min 0.533
_computing.bruker_data_scaling 'SADABS V2012/1 (Bruker AXS Inc.)'

_olex2_refinement_description
;
1. Fixed Uiso
 At 1.2 times of:
  All C(H) groups, All C(H,H) groups
2. Others
 Fixed Sof: Cl3(0.5) Cl(0.5) C01Y(0.5) H01Y(0.5) Cl4(0.5)
3.a Ternary CH refined with riding coordinates:
 C01J(H01J), C01S(H01S), C01X(H01X), C01Y(H01Y)
3.b Secondary CH2 refined with riding coordinates:
 C8(H8A,H8B), C32(H32A,H32B)
3.c Aromatic/amide H refined with riding coordinates:
 C23(H23), C47(H47), C21(H21), C45(H45), C4(H4), C5(H5), C18(H18), C26(H26),
 C27(H27), C40(H40), C19(H19), C29(H29), C10(H10), C3(H3), C16(H16), C28(H28),
 C2(H2), C11(H11), C20(H20), C14(H14), C42(H42), C34(H34), C44(H44), C38(H38),
 C12(H12), C36(H36), C13(H13), C37(H37), C43(H43), C35(H35)
;
_olex2_submission_special_instructions 'No special instructions were received'

loop_
_space_group_symop_operation_xyz
'x, y, z'
'-x+1/2, y, -z+1/2'
'-x, -y, -z'
'x-1/2, -y, z-1/2'

loop_
_atom_site_label
_atom_site_type_symbol
_atom_site_fract_x
_atom_site_fract_y
_atom_site_fract_z
_atom_site_U_iso_or_equiv
_atom_site_adp_type
_atom_site_occupancy
_atom_site_site_symmetry_order
_atom_site_calc_flag
_atom_site_refinement_flags_posn
_atom_site_refinement_flags_adp
_atom_site_refinement_flags_occupancy
_atom_site_disorder_assembly
_atom_site_disorder_group
Ir1 Ir 0.67543(2) 0.80029(2) 0.69509(2) 0.01058(3) Uani 1 1 d . . . . .
Cl2 Cl 0.750000 0.95045(8) 0.750000 0.01269(18) Uani 1 2 d S T P . .
Cl1 Cl 0.750000 0.65074(9) 0.750000 0.01287(18) Uani 1 2 d S T P . .
Cl04 Cl 0.37215(5) 0.72452(7) 0.99509(3) 0.02834(18) Uani 1 1 d . . . . .
Cl05 Cl 0.28294(6) 0.73403(8) 1.08256(4) 0.0375(2) Uani 1 1 d . . . . .
Cl06 Cl 0.54359(5) 0.76611(9) 0.50675(4) 0.0386(2) Uani 1 1 d . . . . .
Cl07 Cl 0.39779(6) 0.67078(9) 0.53763(4) 0.0418(2) Uani 1 1 d . . . . .
Cl08 Cl 0.35693(6) 0.52856(9) 0.73143(4) 0.0407(2) Uani 1 1 d . . . . .
Cl09 Cl 0.43367(7) 0.92441(10) 0.54988(5) 0.0510(3) Uani 1 1 d . . . . .
Cl0A Cl 0.27337(7) 0.92861(9) 1.01119(4) 0.0478(3) Uani 1 1 d . . . . .
Cl0B Cl 0.32910(6) 0.32820(10) 0.79698(4) 0.0482(3) Uani 1 1 d . . . . .
Cl0C Cl 0.46697(7) 0.33195(10) 0.74177(4) 0.0497(3) Uani 1 1 d . . . . .
Cl3 Cl 0.83582(14) 0.2978(3) 0.73520(12) 0.0628(7) Uani 0.5 1 d . . P A -1
N1 N 0.75460(13) 0.7859(2) 0.64257(9) 0.0130(5) Uani 1 1 d . . . . .
N3 N 0.58376(13) 0.8138(2) 0.73831(8) 0.0128(5) Uani 1 1 d . . . . .
Cl Cl 0.68518(16) 0.3539(2) 0.68783(9) 0.0589(7) Uani 0.5 1 d . . P A -1
N2 N 0.79843(14) 0.6914(2) 0.57658(9) 0.0158(5) Uani 1 1 d . . . . .
N4 N 0.47282(14) 0.9042(2) 0.75637(9) 0.0138(5) Uani 1 1 d . . . . .
C15 C 0.84924(16) 0.7872(3) 0.58752(10) 0.0144(6) Uani 1 1 d . . . . .
C24 C 0.82094(16) 0.8476(3) 0.62936(10) 0.0130(6) Uani 1 1 d . . . . .
C7 C 0.74134(16) 0.6958(3) 0.60977(10) 0.0143(5) Uani 1 1 d . . . . .
C31 C 0.53385(16) 0.9042(3) 0.72624(10) 0.0131(6) Uani 1 1 d . . . . .
C1 C 0.62613(17) 0.6689(3) 0.65226(10) 0.0148(6) Uani 1 1 d . . . . .
C22 C 0.92390(17) 0.9923(3) 0.62694(10) 0.0148(6) Uani 1 1 d . . . . .
C23 C 0.85701(17) 0.9496(3) 0.64882(10) 0.0144(6) Uani 1 1 d . . . . .
H23 H 0.837419 0.990505 0.676355 0.017 Uiso 1 1 calc R U . . .
C46 C 0.53358(16) 0.5993(3) 0.83883(10) 0.0143(6) Uani 1 1 d . . . . .
C39 C 0.48217(16) 0.8047(3) 0.78794(10) 0.0138(5) Uani 1 1 d . . . . .
C47 C 0.57886(16) 0.6453(3) 0.80124(10) 0.0140(6) Uani 1 1 d . . . . .
H47 H 0.625681 0.606389 0.793281 0.017 Uiso 1 1 calc R U . . .
C48 C 0.55265(16) 0.7484(3) 0.77660(10) 0.0127(5) Uani 1 1 d . . . . .
C21 C 0.96387(17) 1.0977(3) 0.64517(11) 0.0185(6) Uani 1 1 d . . . . .
H21 H 0.945953 1.139106 0.673103 0.022 Uiso 1 1 calc R U . . .
C6 C 0.67011(17) 0.6268(3) 0.61296(10) 0.0141(6) Uani 1 1 d . . . . .
C17 C 0.95258(17) 0.9307(3) 0.58511(10) 0.0156(6) Uani 1 1 d . . . . .
C25 C 0.61634(16) 0.9354(3) 0.66024(10) 0.0133(6) Uani 1 1 d . . . . .
C45 C 0.55762(18) 0.4944(3) 0.86636(11) 0.0184(6) Uani 1 1 d . . . . .
H45 H 0.605371 0.455939 0.859979 0.022 Uiso 1 1 calc R U . . .
C30 C 0.55014(17) 0.9786(3) 0.68400(11) 0.0154(6) Uani 1 1 d . . . . .
C4 C 0.5729(2) 0.4766(3) 0.58882(12) 0.0253(7) Uani 1 1 d . . . . .
H4 H 0.554155 0.412647 0.567529 0.030 Uiso 1 1 calc R U . . .
C5 C 0.64326(19) 0.5324(3) 0.58155(11) 0.0204(6) Uani 1 1 d . . . . .
H5 H 0.673311 0.506569 0.555246 0.024 Uiso 1 1 calc R U . . .
C18 C 1.01948(17) 0.9779(3) 0.56358(11) 0.0196(6) Uani 1 1 d . . . . .
H18 H 1.039492 0.937456 0.536093 0.024 Uiso 1 1 calc R U . . .
C26 C 0.63635(18) 0.9995(3) 0.61817(11) 0.0189(6) Uani 1 1 d . . . . .
H26 H 0.679024 0.972371 0.600598 0.023 Uiso 1 1 calc R U . . .
C9 C 0.75978(17) 0.6369(3) 0.48774(11) 0.0157(6) Uani 1 1 d . . . . .
C33 C 0.34674(16) 0.9564(3) 0.70900(11) 0.0159(6) Uani 1 1 d . . . . .
C27 C 0.59549(18) 1.1017(3) 0.60146(12) 0.0226(7) Uani 1 1 d . . . . .
H27 H 0.611126 1.144199 0.573135 0.027 Uiso 1 1 calc R U . . .
C40 C 0.43576(17) 0.7613(3) 0.82330(11) 0.0156(6) Uani 1 1 d . . . . .
H40 H 0.388271 0.800278 0.829852 0.019 Uiso 1 1 calc R U . . .
C19 C 1.05526(18) 1.0805(3) 0.58186(12) 0.0211(7) Uani 1 1 d . . . . .
H19 H 1.099148 1.111661 0.566559 0.025 Uiso 1 1 calc R U . . .
C29 C 0.50887(17) 1.0809(3) 0.66658(11) 0.0184(6) Uani 1 1 d . . . . .
H29 H 0.464895 1.107968 0.682929 0.022 Uiso 1 1 calc R U . . .
C10 C 0.73322(19) 0.7532(3) 0.47715(12) 0.0228(7) Uani 1 1 d . . . . .
H10 H 0.743259 0.815416 0.501186 0.027 Uiso 1 1 calc R U . . .
C41 C 0.46143(17) 0.6567(3) 0.84948(11) 0.0155(6) Uani 1 1 d . . . . .
C8 C 0.80730(18) 0.6065(3) 0.53613(10) 0.0168(6) Uani 1 1 d . . . . .
H8A H 0.791823 0.525242 0.547143 0.020 Uiso 1 1 calc R U . . .
H8B H 0.863282 0.602796 0.529572 0.020 Uiso 1 1 calc R U . . .
C3 C 0.52970(19) 0.5153(3) 0.62771(12) 0.0237(7) Uani 1 1 d . . . . .
H3 H 0.481744 0.476228 0.633098 0.028 Uiso 1 1 calc R U . . .
C16 C 0.91417(17) 0.8261(3) 0.56525(11) 0.0169(6) Uani 1 1 d . . . . .
H16 H 0.932621 0.784390 0.537561 0.020 Uiso 1 1 calc R U . . .
C28 C 0.53197(19) 1.1425(3) 0.62575(12) 0.0212(7) Uani 1 1 d . . . . .
H28 H 0.504483 1.212799 0.614169 0.025 Uiso 1 1 calc R U . . .
C2 C 0.55541(18) 0.6093(3) 0.65857(11) 0.0190(6) Uani 1 1 d . . . . .
H2 H 0.524533 0.634212 0.684618 0.023 Uiso 1 1 calc R U . . .
C11 C 0.6920(2) 0.7795(3) 0.43164(12) 0.0267(7) Uani 1 1 d . . . . .
H11 H 0.674279 0.859362 0.424664 0.032 Uiso 1 1 calc R U . . .
C20 C 1.02761(18) 1.1406(3) 0.62324(12) 0.0219(7) Uani 1 1 d . . . . .
H20 H 1.053412 1.211323 0.635986 0.026 Uiso 1 1 calc R U . . .
C01J C 0.3334(2) 0.8182(3) 1.04027(12) 0.0260(7) Uani 1 1 d . . . . .
H01J H 0.378095 0.859586 1.059469 0.031 Uiso 1 1 calc R U . . .
C32 C 0.40421(17) 0.9821(3) 0.75343(11) 0.0165(6) Uani 1 1 d . . . . .
H32A H 0.421595 1.067124 0.751700 0.020 Uiso 1 1 calc R U . . .
H32B H 0.377094 0.972645 0.784441 0.020 Uiso 1 1 calc R U . . .
C14 C 0.74350(18) 0.5471(3) 0.45245(12) 0.0220(7) Uani 1 1 d . . . . .
H14 H 0.760699 0.466842 0.459334 0.026 Uiso 1 1 calc R U . . .
C42 C 0.41645(18) 0.6032(3) 0.88593(11) 0.0202(6) Uani 1 1 d . . . . .
H42 H 0.367877 0.638537 0.892602 0.024 Uiso 1 1 calc R U . . .
C34 C 0.29338(17) 1.0451(3) 0.69304(12) 0.0202(6) Uani 1 1 d . . . . .
H34 H 0.294614 1.121094 0.709499 0.024 Uiso 1 1 calc R U . . .
C44 C 0.51317(19) 0.4477(3) 0.90191(12) 0.0232(7) Uani 1 1 d . . . . .
H44 H 0.530699 0.378091 0.920223 0.028 Uiso 1 1 calc R U . . .
C38 C 0.34476(19) 0.8464(3) 0.68449(13) 0.0239(7) Uani 1 1 d . . . . .
H38 H 0.380988 0.784961 0.695105 0.029 Uiso 1 1 calc R U . . .
C12 C 0.67698(19) 0.6897(3) 0.39668(12) 0.0271(7) Uani 1 1 d . . . . .
H12 H 0.649292 0.707756 0.365476 0.033 Uiso 1 1 calc R U . . .
C36 C 0.23662(19) 0.9139(3) 0.62875(12) 0.0279(8) Uani 1 1 d . . . . .
H36 H 0.199127 0.899250 0.601403 0.033 Uiso 1 1 calc R U . . .
C01S C 0.4006(2) 0.4197(3) 0.77224(12) 0.0257(7) Uani 1 1 d . . . . .
H01S H 0.430142 0.462634 0.800618 0.031 Uiso 1 1 calc R U . . .
C13 C 0.7021(2) 0.5736(3) 0.40699(12) 0.0279(8) Uani 1 1 d . . . . .
H13 H 0.691157 0.511516 0.383021 0.034 Uiso 1 1 calc R U . . .
C37 C 0.2899(2) 0.8256(3) 0.64434(13) 0.0287(8) Uani 1 1 d . . . . .
H37 H 0.289061 0.750056 0.627544 0.034 Uiso 1 1 calc R U . . .
C43 C 0.4414(2) 0.5021(3) 0.91157(12) 0.0252(7) Uani 1 1 d . . . . .
H43 H 0.410527 0.468382 0.935945 0.030 Uiso 1 1 calc R U . . .
C35 C 0.23819(18) 1.0240(3) 0.65325(12) 0.0252(7) Uani 1 1 d . . . . .
H35 H 0.201537 1.085070 0.642839 0.030 Uiso 1 1 calc R U . . .
C01X C 0.4726(2) 0.7785(4) 0.55025(13) 0.0327(9) Uani 1 1 d . . . . .
H01X H 0.498361 0.762100 0.584347 0.039 Uiso 1 1 calc R U . . .
C01Y C 0.7362(5) 0.2629(7) 0.7320(3) 0.0386(19) Uani 0.5 1 d . . P A -1
H01Y H 0.729455 0.176963 0.721112 0.046 Uiso 0.5 1 calc R U P A -1
Cl4 Cl 0.6994(2) 0.2785(3) 0.79103(11) 0.0666(8) Uani 0.5 1 d . . P A -1

loop_
_atom_site_aniso_label
_atom_site_aniso_U_11
_atom_site_aniso_U_22
_atom_site_aniso_U_33
_atom_site_aniso_U_23
_atom_site_aniso_U_13
_atom_site_aniso_U_12
Ir1 0.01005(5) 0.01162(5) 0.01018(5) 0.00036(4) 0.00137(3) -0.00023(5)
Cl2 0.0149(5) 0.0123(4) 0.0109(4) 0.000 0.0010(3) 0.000
Cl1 0.0113(4) 0.0125(4) 0.0149(4) 0.000 0.0016(3) 0.000
Cl04 0.0349(4) 0.0244(4) 0.0261(4) -0.0025(3) 0.0049(3) -0.0004(3)
Cl05 0.0470(6) 0.0312(5) 0.0365(5) 0.0105(4) 0.0163(4) 0.0074(4)
Cl06 0.0313(5) 0.0428(5) 0.0425(5) 0.0128(4) 0.0077(4) 0.0020(4)
Cl07 0.0414(5) 0.0388(5) 0.0461(6) -0.0053(4) 0.0090(4) -0.0162(4)
Cl08 0.0469(6) 0.0283(5) 0.0457(6) 0.0109(4) -0.0041(4) -0.0027(4)
Cl09 0.0486(6) 0.0399(6) 0.0667(7) -0.0201(5) 0.0184(5) -0.0132(5)
Cl0A 0.0805(8) 0.0330(5) 0.0304(5) 0.0078(4) 0.0082(5) 0.0265(5)
Cl0B 0.0299(5) 0.0575(7) 0.0549(6) 0.0310(5) -0.0111(4) -0.0120(5)
Cl0C 0.0679(7) 0.0382(6) 0.0451(6) -0.0022(5) 0.0173(5) 0.0150(5)
Cl3 0.0328(12) 0.085(2) 0.0721(19) 0.0037(18) 0.0128(11) 0.0066(14)
N1 0.0130(11) 0.0124(12) 0.0134(11) 0.0029(10) 0.0005(9) 0.0000(10)
N3 0.0120(11) 0.0135(12) 0.0126(11) -0.0002(10) -0.0006(9) 0.0003(10)
Cl 0.0803(18) 0.0446(12) 0.0481(13) -0.0026(10) -0.0181(12) 0.0136(12)
N2 0.0173(12) 0.0171(12) 0.0134(11) -0.0017(10) 0.0039(9) -0.0011(11)
N4 0.0139(12) 0.0141(12) 0.0136(11) 0.0008(10) 0.0026(9) 0.0036(10)
C15 0.0136(13) 0.0164(14) 0.0132(13) 0.0014(12) -0.0002(10) 0.0024(12)
C24 0.0122(13) 0.0152(13) 0.0115(13) 0.0026(11) 0.0013(10) 0.0026(11)
C7 0.0172(14) 0.0151(13) 0.0107(12) -0.0002(12) 0.0018(10) 0.0034(12)
C31 0.0121(13) 0.0142(14) 0.0126(13) -0.0029(11) -0.0012(10) -0.0009(11)
C1 0.0166(14) 0.0155(14) 0.0120(13) 0.0016(11) -0.0008(11) -0.0013(11)
C22 0.0155(14) 0.0171(14) 0.0115(13) 0.0036(11) -0.0012(11) 0.0026(12)
C23 0.0162(14) 0.0157(14) 0.0115(13) 0.0012(11) 0.0016(11) 0.0038(12)
C46 0.0149(14) 0.0140(14) 0.0136(13) -0.0017(11) -0.0009(11) -0.0050(11)
C39 0.0141(13) 0.0140(13) 0.0132(13) -0.0022(12) -0.0009(10) -0.0003(12)
C47 0.0118(13) 0.0151(14) 0.0151(14) -0.0006(11) 0.0002(11) -0.0016(11)
C48 0.0138(13) 0.0132(13) 0.0111(13) -0.0029(11) 0.0014(10) -0.0032(11)
C21 0.0182(15) 0.0210(16) 0.0155(14) 0.0020(12) -0.0028(11) -0.0011(13)
C6 0.0162(14) 0.0155(14) 0.0107(13) 0.0001(11) 0.0011(11) -0.0007(12)
C17 0.0134(14) 0.0200(15) 0.0134(14) 0.0053(12) 0.0002(11) 0.0045(12)
C25 0.0121(13) 0.0167(14) 0.0107(13) -0.0003(11) -0.0014(10) -0.0027(11)
C45 0.0153(14) 0.0199(15) 0.0198(15) 0.0022(13) -0.0013(12) -0.0015(12)
C30 0.0165(14) 0.0145(14) 0.0149(14) -0.0001(11) 0.0003(11) -0.0033(12)
C4 0.0328(19) 0.0210(16) 0.0217(16) -0.0053(13) -0.0003(14) -0.0108(14)
C5 0.0260(17) 0.0188(16) 0.0168(15) -0.0020(12) 0.0043(12) -0.0030(13)
C18 0.0136(14) 0.0290(17) 0.0163(14) 0.0063(13) 0.0023(11) 0.0030(13)
C26 0.0172(15) 0.0235(16) 0.0160(14) 0.0029(12) 0.0019(11) 0.0006(13)
C9 0.0153(14) 0.0182(15) 0.0141(14) -0.0003(12) 0.0051(11) -0.0014(12)
C33 0.0117(13) 0.0227(16) 0.0140(14) 0.0016(12) 0.0049(11) -0.0019(12)
C27 0.0231(16) 0.0257(17) 0.0189(15) 0.0101(13) 0.0011(12) -0.0025(14)
C40 0.0136(14) 0.0177(14) 0.0154(14) -0.0028(12) 0.0014(11) -0.0012(12)
C19 0.0133(14) 0.0275(17) 0.0223(16) 0.0076(13) 0.0006(12) -0.0030(13)
C29 0.0149(14) 0.0166(15) 0.0235(16) 0.0006(12) 0.0002(12) 0.0027(12)
C10 0.0281(17) 0.0191(15) 0.0211(16) -0.0014(13) 0.0015(13) 0.0002(14)
C41 0.0155(14) 0.0173(14) 0.0137(14) -0.0029(11) 0.0010(11) -0.0032(12)
C8 0.0201(15) 0.0170(15) 0.0139(14) -0.0032(12) 0.0047(11) 0.0027(12)
C3 0.0211(16) 0.0249(17) 0.0251(17) 0.0004(14) 0.0030(13) -0.0103(14)
C16 0.0192(15) 0.0197(16) 0.0121(13) 0.0008(11) 0.0035(11) 0.0058(12)
C28 0.0241(16) 0.0149(15) 0.0239(16) 0.0070(13) -0.0027(13) 0.0024(13)
C2 0.0203(15) 0.0194(15) 0.0174(15) -0.0010(12) 0.0014(12) -0.0021(13)
C11 0.0308(18) 0.0258(18) 0.0238(16) 0.0078(14) 0.0043(14) 0.0064(15)
C20 0.0200(16) 0.0228(16) 0.0221(16) 0.0051(13) -0.0037(12) -0.0058(13)
C01J 0.0389(19) 0.0216(17) 0.0173(15) -0.0024(13) 0.0003(13) -0.0052(15)
C32 0.0151(14) 0.0181(15) 0.0166(14) -0.0010(12) 0.0033(11) 0.0043(12)
C14 0.0227(16) 0.0218(16) 0.0216(16) -0.0036(13) 0.0019(13) 0.0008(13)
C42 0.0178(15) 0.0263(17) 0.0172(14) -0.0014(13) 0.0063(12) -0.0037(13)
C34 0.0147(15) 0.0242(16) 0.0222(16) 0.0035(13) 0.0035(12) 0.0029(13)
C44 0.0267(17) 0.0228(17) 0.0200(16) 0.0072(13) 0.0013(13) -0.0042(14)
C38 0.0201(16) 0.0223(16) 0.0291(17) -0.0003(14) 0.0015(13) 0.0006(13)
C12 0.0252(17) 0.039(2) 0.0172(15) 0.0048(15) -0.0005(12) -0.0010(16)
C36 0.0186(16) 0.046(2) 0.0190(16) 0.0038(15) 0.0001(12) -0.0082(16)
C01S 0.0263(17) 0.0248(17) 0.0249(17) -0.0017(14) -0.0040(13) -0.0036(14)
C13 0.0307(19) 0.0310(19) 0.0212(16) -0.0059(15) -0.0032(14) -0.0046(15)
C37 0.0268(18) 0.032(2) 0.0270(17) -0.0084(15) 0.0030(14) -0.0075(15)
C43 0.0261(17) 0.0294(18) 0.0211(16) 0.0044(14) 0.0073(13) -0.0062(15)
C35 0.0157(15) 0.0362(19) 0.0236(17) 0.0097(15) 0.0013(12) 0.0020(14)
C01X 0.0319(19) 0.044(2) 0.0222(17) 0.0041(16) -0.0020(14) -0.0145(17)
C01Y 0.037(5) 0.041(4) 0.039(4) 0.015(3) 0.011(4) 0.008(4)
Cl4 0.086(2) 0.0659(18) 0.0544(16) 0.0112(14) 0.0465(16) 0.0080(17)

loop_
_atom_type_symbol
_atom_type_description
_atom_type_scat_dispersion_real
_atom_type_scat_dispersion_imag
_atom_type_scat_source
C C 0.0033 0.0016 'International Tables Vol C Tables 4.2.6.8 and 6.1.1.4'
H H 0.0000 0.0000 'International Tables Vol C Tables 4.2.6.8 and 6.1.1.4'
Cl Cl 0.1484 0.1585 'International Tables Vol C Tables 4.2.6.8 and 6.1.1.4'
Ir Ir -1.4442 7.9887 'International Tables Vol C Tables 4.2.6.8 and 6.1.1.4'
N N 0.0061 0.0033 'International Tables Vol C Tables 4.2.6.8 and 6.1.1.4'

loop_
_geom_angle_atom_site_label_1
_geom_angle_atom_site_label_2
_geom_angle_atom_site_label_3
_geom_angle
_geom_angle_site_symmetry_1
_geom_angle_site_symmetry_3
_geom_angle_publ_flag
Cl1 Ir1 Cl2 83.17(2) . . ?
N1 Ir1 Cl2 97.00(7) . . ?
N1 Ir1 Cl1 91.01(6) . . ?
N3 Ir1 Cl2 89.84(7) . . ?
N3 Ir1 Cl1 95.47(6) . . ?
N3 Ir1 N1 171.10(9) . . ?
C1 Ir1 Cl2 173.79(8) . . ?
C1 Ir1 Cl1 91.64(8) . . ?
C1 Ir1 N1 79.63(11) . . ?
C1 Ir1 N3 94.06(11) . . ?
C25 Ir1 Cl2 89.61(8) . . ?
C25 Ir1 Cl1 171.47(8) . . ?
C25 Ir1 N1 94.36(10) . . ?
C25 Ir1 N3 79.93(10) . . ?
C25 Ir1 C1 95.83(11) . . ?
Ir1 Cl2 Ir1 96.72(3) 2_656 . ?
Ir1 Cl1 Ir1 96.95(3) . 2_656 ?
C24 N1 Ir1 137.47(19) . . ?
C7 N1 Ir1 115.16(19) . . ?
C7 N1 C24 107.3(2) . . ?
C31 N3 Ir1 115.17(19) . . ?
C31 N3 C48 107.0(2) . . ?
C48 N3 Ir1 137.65(19) . . ?
C15 N2 C8 123.5(2) . . ?
C7 N2 C15 107.6(2) . . ?
C7 N2 C8 128.9(3) . . ?
C31 N4 C39 107.6(2) . . ?
C31 N4 C32 128.2(2) . . ?
C39 N4 C32 123.8(2) . . ?
N2 C15 C24 106.2(2) . . ?
C16 C15 N2 131.6(3) . . ?
C16 C15 C24 122.2(3) . . ?
N1 C24 C15 107.7(2) . . ?
C23 C24 N1 131.2(3) . . ?
C23 C24 C15 121.0(3) . . ?
N1 C7 N2 111.1(3) . . ?
N1 C7 C6 117.1(2) . . ?
N2 C7 C6 131.8(3) . . ?
N3 C31 N4 111.0(2) . . ?
N3 C31 C30 117.1(3) . . ?
N4 C31 C30 131.7(3) . . ?
C6 C1 Ir1 116.1(2) . . ?
C2 C1 Ir1 127.1(2) . . ?
C2 C1 C6 116.7(3) . . ?
C23 C22 C21 121.2(3) . . ?
C23 C22 C17 120.4(3) . . ?
C21 C22 C17 118.4(3) . . ?
C24 C23 C22 118.3(3) . . ?
C24 C23 H23 120.8 . . ?
C22 C23 H23 120.8 . . ?
C47 C46 C45 120.8(3) . . ?
C47 C46 C41 120.7(3) . . ?
C45 C46 C41 118.5(3) . . ?
N4 C39 C48 106.1(2) . . ?
C40 C39 N4 130.8(3) . . ?
C40 C39 C48 123.1(3) . . ?
C46 C47 H47 121.2 . . ?
C48 C47 C46 117.6(3) . . ?
C48 C47 H47 121.2 . . ?
N3 C48 C39 108.1(2) . . ?
C47 C48 N3 130.9(3) . . ?
C47 C48 C39 121.0(3) . . ?
C22 C21 H21 119.4 . . ?
C20 C21 C22 121.2(3) . . ?
C20 C21 H21 119.4 . . ?
C1 C6 C7 111.7(2) . . ?
C5 C6 C7 126.7(3) . . ?
C5 C6 C1 121.6(3) . . ?
C18 C17 C22 118.6(3) . . ?
C16 C17 C22 120.4(3) . . ?
C16 C17 C18 120.9(3) . . ?
C30 C25 Ir1 115.7(2) . . ?
C26 C25 Ir1 127.6(2) . . ?
C26 C25 C30 116.4(3) . . ?
C46 C45 H45 119.4 . . ?
C44 C45 C46 121.1(3) . . ?
C44 C45 H45 119.4 . . ?
C25 C30 C31 111.7(3) . . ?
C29 C30 C31 126.9(3) . . ?
C29 C30 C25 121.5(3) . . ?
C5 C4 H4 120.4 . . ?
C5 C4 C3 119.3(3) . . ?
C3 C4 H4 120.4 . . ?
C6 C5 H5 120.0 . . ?
C4 C5 C6 119.9(3) . . ?
C4 C5 H5 120.0 . . ?
C17 C18 H18 119.5 . . ?
C19 C18 C17 120.9(3) . . ?
C19 C18 H18 119.5 . . ?
C25 C26 H26 119.2 . . ?
C27 C26 C25 121.7(3) . . ?
C27 C26 H26 119.1 . . ?
C10 C9 C8 121.8(3) . . ?
C14 C9 C10 118.8(3) . . ?
C14 C9 C8 119.3(3) . . ?
C34 C33 C32 118.8(3) . . ?
C38 C33 C32 122.0(3) . . ?
C38 C33 C34 119.1(3) . . ?
C26 C27 H27 119.7 . . ?
C26 C27 C28 120.6(3) . . ?
C28 C27 H27 119.7 . . ?
C39 C40 H40 121.4 . . ?
C39 C40 C41 117.3(3) . . ?
C41 C40 H40 121.4 . . ?
C18 C19 H19 119.8 . . ?
C18 C19 C20 120.5(3) . . ?
C20 C19 H19 119.8 . . ?
C30 C29 H29 120.0 . . ?
C28 C29 C30 119.9(3) . . ?
C28 C29 H29 120.0 . . ?
C9 C10 H10 119.7 . . ?
C9 C10 C11 120.6(3) . . ?
C11 C10 H10 119.7 . . ?
C40 C41 C46 120.3(3) . . ?
C40 C41 C42 121.4(3) . . ?
C42 C41 C46 118.3(3) . . ?
N2 C8 C9 114.5(2) . . ?
N2 C8 H8A 108.6 . . ?
N2 C8 H8B 108.6 . . ?
C9 C8 H8A 108.6 . . ?
C9 C8 H8B 108.6 . . ?
H8A C8 H8B 107.6 . . ?
C4 C3 H3 119.4 . . ?
C2 C3 C4 121.2(3) . . ?
C2 C3 H3 119.4 . . ?
C15 C16 C17 117.5(3) . . ?
C15 C16 H16 121.2 . . ?
C17 C16 H16 121.2 . . ?
C27 C28 H28 120.0 . . ?
C29 C28 C27 119.9(3) . . ?
C29 C28 H28 120.0 . . ?
C1 C2 H2 119.3 . . ?
C3 C2 C1 121.4(3) . . ?
C3 C2 H2 119.3 . . ?
C10 C11 H11 120.0 . . ?
C12 C11 C10 120.0(3) . . ?
C12 C11 H11 120.0 . . ?
C21 C20 C19 120.3(3) . . ?
C21 C20 H20 119.8 . . ?
C19 C20 H20 119.8 . . ?
Cl04 C01J H01J 108.0 . . ?
Cl05 C01J Cl04 111.36(18) . . ?
Cl05 C01J H01J 108.0 . . ?
Cl0A C01J Cl04 110.29(17) . . ?
Cl0A C01J Cl05 111.1(2) . . ?
Cl0A C01J H01J 108.0 . . ?
N4 C32 C33 113.8(2) . . ?
N4 C32 H32A 108.8 . . ?
N4 C32 H32B 108.8 . . ?
C33 C32 H32A 108.8 . . ?
C33 C32 H32B 108.8 . . ?
H32A C32 H32B 107.7 . . ?
C9 C14 H14 119.8 . . ?
C9 C14 C13 120.4(3) . . ?
C13 C14 H14 119.8 . . ?
C41 C42 H42 119.2 . . ?
C43 C42 C41 121.5(3) . . ?
C43 C42 H42 119.2 . . ?
C33 C34 H34 119.7 . . ?
C33 C34 C35 120.7(3) . . ?
C35 C34 H34 119.7 . . ?
C45 C44 H44 119.8 . . ?
C45 C44 C43 120.5(3) . . ?
C43 C44 H44 119.8 . . ?
C33 C38 H38 119.9 . . ?
C33 C38 C37 120.2(3) . . ?
C37 C38 H38 119.9 . . ?
C11 C12 H12 120.0 . . ?
C13 C12 C11 120.0(3) . . ?
C13 C12 H12 120.0 . . ?
C37 C36 H36 120.2 . . ?
C37 C36 C35 119.6(3) . . ?
C35 C36 H36 120.2 . . ?
Cl08 C01S Cl0B 110.78(18) . . ?
Cl08 C01S H01S 108.2 . . ?
Cl0B C01S H01S 108.2 . . ?
Cl0C C01S Cl08 110.61(19) . . ?
Cl0C C01S Cl0B 110.74(19) . . ?
Cl0C C01S H01S 108.2 . . ?
C14 C13 H13 119.9 . . ?
C12 C13 C14 120.2(3) . . ?
C12 C13 H13 119.9 . . ?
C38 C37 H37 119.8 . . ?
C36 C37 C38 120.4(3) . . ?
C36 C37 H37 119.8 . . ?
C42 C43 C44 120.1(3) . . ?
C42 C43 H43 120.0 . . ?
C44 C43 H43 120.0 . . ?
C34 C35 H35 120.0 . . ?
C36 C35 C34 119.9(3) . . ?
C36 C35 H35 120.0 . . ?
Cl06 C01X Cl07 110.5(2) . . ?
Cl06 C01X H01X 108.3 . . ?
Cl07 C01X H01X 108.3 . . ?
Cl09 C01X Cl06 110.6(2) . . ?
Cl09 C01X Cl07 110.7(2) . . ?
Cl09 C01X H01X 108.3 . . ?
Cl3 C01Y H01Y 108.3 . . ?
Cl3 C01Y Cl4 110.6(4) . . ?
Cl C01Y Cl3 110.0(4) . . ?
Cl C01Y H01Y 108.3 . . ?
Cl C01Y Cl4 111.1(5) . . ?
Cl4 C01Y H01Y 108.3 . . ?

loop_
_geom_bond_atom_site_label_1
_geom_bond_atom_site_label_2
_geom_bond_distance
_geom_bond_site_symmetry_2
_geom_bond_publ_flag
Ir1 Cl2 2.5043(6) . ?
Ir1 Cl1 2.4999(6) . ?
Ir1 N1 2.038(2) . ?
Ir1 N3 2.031(2) . ?
Ir1 C1 2.000(3) . ?
Ir1 C25 1.998(3) . ?
Cl04 C01J 1.764(3) . ?
Cl05 C01J 1.749(3) . ?
Cl06 C01X 1.757(4) . ?
Cl07 C01X 1.765(4) . ?
Cl08 C01S 1.756(3) . ?
Cl09 C01X 1.749(4) . ?
Cl0A C01J 1.743(4) . ?
Cl0B C01S 1.761(4) . ?
Cl0C C01S 1.747(4) . ?
Cl3 C01Y 1.747(9) . ?
N1 C24 1.397(4) . ?
N1 C7 1.338(4) . ?
N3 C31 1.340(4) . ?
N3 C48 1.397(4) . ?
Cl C01Y 1.737(7) . ?
N2 C15 1.390(4) . ?
N2 C7 1.375(4) . ?
N2 C8 1.453(4) . ?
N4 C31 1.372(4) . ?
N4 C39 1.391(4) . ?
N4 C32 1.456(4) . ?
C15 C24 1.424(4) . ?
C15 C16 1.373(4) . ?
C24 C23 1.372(4) . ?
C7 C6 1.449(4) . ?
C31 C30 1.446(4) . ?
C1 C6 1.422(4) . ?
C1 C2 1.402(4) . ?
C22 C23 1.411(4) . ?
C22 C21 1.421(4) . ?
C22 C17 1.433(4) . ?
C23 H23 0.9500 . ?
C46 C47 1.415(4) . ?
C46 C45 1.421(4) . ?
C46 C41 1.439(4) . ?
C39 C48 1.414(4) . ?
C39 C40 1.372(4) . ?
C47 H47 0.9500 . ?
C47 C48 1.377(4) . ?
C21 H21 0.9500 . ?
C21 C20 1.366(4) . ?
C6 C5 1.398(4) . ?
C17 C18 1.424(4) . ?
C17 C16 1.416(4) . ?
C25 C30 1.427(4) . ?
C25 C26 1.399(4) . ?
C45 H45 0.9500 . ?
C45 C44 1.368(4) . ?
C30 C29 1.398(4) . ?
C4 H4 0.9500 . ?
C4 C5 1.383(5) . ?
C4 C3 1.393(5) . ?
C5 H5 0.9500 . ?
C18 H18 0.9500 . ?
C18 C19 1.364(5) . ?
C26 H26 0.9500 . ?
C26 C27 1.387(4) . ?
C9 C10 1.389(4) . ?
C9 C8 1.515(4) . ?
C9 C14 1.387(4) . ?
C33 C32 1.511(4) . ?
C33 C34 1.387(4) . ?
C33 C38 1.384(4) . ?
C27 H27 0.9500 . ?
C27 C28 1.388(5) . ?
C40 H40 0.9500 . ?
C40 C41 1.408(4) . ?
C19 H19 0.9500 . ?
C19 C20 1.408(5) . ?
C29 H29 0.9500 . ?
C29 C28 1.375(4) . ?
C10 H10 0.9500 . ?
C10 C11 1.391(4) . ?
C41 C42 1.422(4) . ?
C8 H8A 0.9900 . ?
C8 H8B 0.9900 . ?
C3 H3 0.9500 . ?
C3 C2 1.381(4) . ?
C16 H16 0.9500 . ?
C28 H28 0.9500 . ?
C2 H2 0.9500 . ?
C11 H11 0.9500 . ?
C11 C12 1.378(5) . ?
C20 H20 0.9500 . ?
C01J H01J 1.0000 . ?
C32 H32A 0.9900 . ?
C32 H32B 0.9900 . ?
C14 H14 0.9500 . ?
C14 C13 1.392(4) . ?
C42 H42 0.9500 . ?
C42 C43 1.365(5) . ?
C34 H34 0.9500 . ?
C34 C35 1.388(4) . ?
C44 H44 0.9500 . ?
C44 C43 1.412(5) . ?
C38 H38 0.9500 . ?
C38 C37 1.392(5) . ?
C12 H12 0.9500 . ?
C12 C13 1.377(5) . ?
C36 H36 0.9500 . ?
C36 C37 1.380(5) . ?
C36 C35 1.385(5) . ?
C01S H01S 1.0000 . ?
C13 H13 0.9500 . ?
C37 H37 0.9500 . ?
C43 H43 0.9500 . ?
C35 H35 0.9500 . ?
C01X H01X 1.0000 . ?
C01Y H01Y 1.0000 . ?
C01Y Cl4 1.759(8) . ?

loop_
_geom_torsion_atom_site_label_1
_geom_torsion_atom_site_label_2
_geom_torsion_atom_site_label_3
_geom_torsion_atom_site_label_4
_geom_torsion
_geom_torsion_site_symmetry_1
_geom_torsion_site_symmetry_2
_geom_torsion_site_symmetry_3
_geom_torsion_site_symmetry_4
_geom_torsion_publ_flag
Ir1 N1 C24 C15 -180.0(2) . . . . ?
Ir1 N1 C24 C23 -1.6(5) . . . . ?
Ir1 N1 C7 N2 -178.67(18) . . . . ?
Ir1 N1 C7 C6 4.8(3) . . . . ?
Ir1 N3 C31 N4 178.22(17) . . . . ?
Ir1 N3 C31 C30 1.2(3) . . . . ?
Ir1 N3 C48 C39 -175.3(2) . . . . ?
Ir1 N3 C48 C47 3.3(5) . . . . ?
Ir1 C1 C6 C7 -4.2(3) . . . . ?
Ir1 C1 C6 C5 177.7(2) . . . . ?
Ir1 C1 C2 C3 -176.6(2) . . . . ?
Ir1 C25 C30 C31 -7.0(3) . . . . ?
Ir1 C25 C30 C29 173.0(2) . . . . ?
Ir1 C25 C26 C27 -171.5(2) . . . . ?
N1 C24 C23 C22 -179.3(3) . . . . ?
N1 C7 C6 C1 -0.5(4) . . . . ?
N1 C7 C6 C5 177.5(3) . . . . ?
N3 C31 C30 C25 3.7(4) . . . . ?
N3 C31 C30 C29 -176.2(3) . . . . ?
N2 C15 C24 N1 0.5(3) . . . . ?
N2 C15 C24 C23 -178.0(2) . . . . ?
N2 C15 C16 C17 178.4(3) . . . . ?
N2 C7 C6 C1 -176.1(3) . . . . ?
N2 C7 C6 C5 1.8(5) . . . . ?
N4 C31 C30 C25 -172.6(3) . . . . ?
N4 C31 C30 C29 7.5(5) . . . . ?
N4 C39 C48 N3 -0.6(3) . . . . ?
N4 C39 C48 C47 -179.4(2) . . . . ?
N4 C39 C40 C41 179.8(3) . . . . ?
C15 N2 C7 N1 -2.6(3) . . . . ?
C15 N2 C7 C6 173.2(3) . . . . ?
C15 N2 C8 C9 -95.1(3) . . . . ?
C15 C24 C23 C22 -1.1(4) . . . . ?
C24 N1 C7 N2 2.9(3) . . . . ?
C24 N1 C7 C6 -173.6(2) . . . . ?
C24 C15 C16 C17 -0.6(4) . . . . ?
C7 N1 C24 C15 -2.1(3) . . . . ?
C7 N1 C24 C23 176.3(3) . . . . ?
C7 N2 C15 C24 1.2(3) . . . . ?
C7 N2 C15 C16 -178.0(3) . . . . ?
C7 N2 C8 C9 83.9(4) . . . . ?
C7 C6 C5 C4 -178.7(3) . . . . ?
C31 N3 C48 C39 -1.1(3) . . . . ?
C31 N3 C48 C47 177.5(3) . . . . ?
C31 N4 C39 C48 2.1(3) . . . . ?
C31 N4 C39 C40 -176.9(3) . . . . ?
C31 N4 C32 C33 71.0(4) . . . . ?
C31 C30 C29 C28 179.8(3) . . . . ?
C1 C6 C5 C4 -0.9(5) . . . . ?
C22 C21 C20 C19 -0.1(5) . . . . ?
C22 C17 C18 C19 -0.8(4) . . . . ?
C22 C17 C16 C15 0.1(4) . . . . ?
C23 C22 C21 C20 -178.5(3) . . . . ?
C23 C22 C17 C18 178.9(3) . . . . ?
C23 C22 C17 C16 -0.1(4) . . . . ?
C46 C47 C48 N3 -179.7(3) . . . . ?
C46 C47 C48 C39 -1.2(4) . . . . ?
C46 C45 C44 C43 0.9(5) . . . . ?
C46 C41 C42 C43 2.0(4) . . . . ?
C39 N4 C31 N3 -2.9(3) . . . . ?
C39 N4 C31 C30 173.5(3) . . . . ?
C39 N4 C32 C33 -100.8(3) . . . . ?
C39 C40 C41 C46 0.0(4) . . . . ?
C39 C40 C41 C42 -178.4(3) . . . . ?
C47 C46 C45 C44 -178.4(3) . . . . ?
C47 C46 C41 C40 -1.5(4) . . . . ?
C47 C46 C41 C42 177.0(3) . . . . ?
C48 N3 C31 N4 2.5(3) . . . . ?
C48 N3 C31 C30 -174.5(2) . . . . ?
C48 C39 C40 C41 0.9(4) . . . . ?
C21 C22 C23 C24 179.8(3) . . . . ?
C21 C22 C17 C18 -0.3(4) . . . . ?
C21 C22 C17 C16 -179.3(3) . . . . ?
C6 C1 C2 C3 -0.6(4) . . . . ?
C17 C22 C23 C24 0.6(4) . . . . ?
C17 C22 C21 C20 0.7(4) . . . . ?
C17 C18 C19 C20 1.3(5) . . . . ?
C25 C30 C29 C28 -0.1(4) . . . . ?
C25 C26 C27 C28 -1.2(5) . . . . ?
C45 C46 C47 C48 -179.0(3) . . . . ?
C45 C46 C41 C40 179.6(3) . . . . ?
C45 C46 C41 C42 -2.0(4) . . . . ?
C45 C44 C43 C42 -1.0(5) . . . . ?
C30 C25 C26 C27 2.0(4) . . . . ?
C30 C29 C28 C27 1.0(5) . . . . ?
C4 C3 C2 C1 -0.5(5) . . . . ?
C5 C4 C3 C2 1.0(5) . . . . ?
C18 C17 C16 C15 -178.9(3) . . . . ?
C18 C19 C20 C21 -0.9(5) . . . . ?
C26 C25 C30 C31 178.8(3) . . . . ?
C26 C25 C30 C29 -1.3(4) . . . . ?
C26 C27 C28 C29 -0.4(5) . . . . ?
C9 C10 C11 C12 0.3(5) . . . . ?
C9 C14 C13 C12 0.0(5) . . . . ?
C33 C34 C35 C36 -0.7(5) . . . . ?
C33 C38 C37 C36 -0.4(5) . . . . ?
C40 C39 C48 N3 178.5(3) . . . . ?
C40 C39 C48 C47 -0.3(4) . . . . ?
C40 C41 C42 C43 -179.6(3) . . . . ?
C10 C9 C8 N2 21.6(4) . . . . ?
C10 C9 C14 C13 0.8(5) . . . . ?
C10 C11 C12 C13 0.6(5) . . . . ?
C41 C46 C47 C48 2.0(4) . . . . ?
C41 C46 C45 C44 0.6(4) . . . . ?
C41 C42 C43 C44 -0.5(5) . . . . ?
C8 N2 C15 C24 -179.7(2) . . . . ?
C8 N2 C15 C16 1.2(5) . . . . ?
C8 N2 C7 N1 178.3(3) . . . . ?
C8 N2 C7 C6 -5.9(5) . . . . ?
C8 C9 C10 C11 177.7(3) . . . . ?
C8 C9 C14 C13 -177.9(3) . . . . ?
C3 C4 C5 C6 -0.3(5) . . . . ?
C16 C15 C24 N1 179.7(3) . . . . ?
C16 C15 C24 C23 1.2(4) . . . . ?
C16 C17 C18 C19 178.2(3) . . . . ?
C2 C1 C6 C7 179.4(3) . . . . ?
C2 C1 C6 C5 1.3(4) . . . . ?
C11 C12 C13 C14 -0.8(5) . . . . ?
C32 N4 C31 N3 -175.8(3) . . . . ?
C32 N4 C31 C30 0.7(5) . . . . ?
C32 N4 C39 C48 175.3(2) . . . . ?
C32 N4 C39 C40 -3.7(5) . . . . ?
C32 C33 C34 C35 -178.2(3) . . . . ?
C32 C33 C38 C37 178.7(3) . . . . ?
C14 C9 C10 C11 -1.0(5) . . . . ?
C14 C9 C8 N2 -159.7(3) . . . . ?
C34 C33 C32 N4 -159.8(3) . . . . ?
C34 C33 C38 C37 0.1(5) . . . . ?
C38 C33 C32 N4 21.5(4) . . . . ?
C38 C33 C34 C35 0.5(5) . . . . ?
C37 C36 C35 C34 0.3(5) . . . . ?
C35 C36 C37 C38 0.2(5) . . . . ?
